data_7028827
loop_
_publ_author_name
'Dey, Soumyajit'
'Rath, Sankar Prasad'

_publ_section_title
;
 Syn-anti conformational switching in an ethane-bridged Co(II)bisporphyrin
 induced by external stimuli: effects of inter-macrocyclic interactions,
 axial ligation and chemical and electrochemical oxidations.
;
_journal_issue 5
_journal_name_full 'Dalton transactions (Cambridge, England : 2003)'
_journal_page_first 2301
_journal_page_last 2314
_journal_paper_doi 10.1039/c3dt52784k
_journal_volume 43
_journal_year 2014
_chemical_formula_sum 'C126 H150 Cl2 Co2 N16 O8'
_chemical_formula_weight 2205.38
_chemical_name_systematic
; 
 ? 
;
_space_group_IT_number 2
_symmetry_cell_setting triclinic
_symmetry_space_group_name_Hall '-P 1'
_symmetry_space_group_name_H-M 'P -1'
_atom_sites_solution_hydrogens geom
_atom_sites_solution_primary direct
_atom_sites_solution_secondary difmap
_audit_creation_method SHELXL-97
_cell_angle_alpha 85.952(7)
_cell_angle_beta 70.336(7)
_cell_angle_gamma 70.463(6)
_cell_formula_units_Z 1
_cell_length_a 13.595(5)
_cell_length_b 14.481(5)
_cell_length_c 16.835(6)
_cell_measurement_reflns_used 999
_cell_measurement_temperature 100(2)
_cell_measurement_theta_max 27.5
_cell_measurement_theta_min 2.5
_cell_volume 2938.0(18)
_computing_cell_refinement 'Bruker SAINT'
_computing_data_collection 'Bruker APEX'
_computing_data_reduction 'Bruker SAINT'
_computing_molecular_graphics 'SHELXL 5.1, XP (Sheldrick, 1994)'
_computing_publication_material SHELXS-97
_computing_structure_refinement 'SHELXL-97 (Sheldrick, 2008)'
_computing_structure_solution 'SHELXS-97 (Sheldrick, 2008)'
_diffrn_ambient_temperature 100(2)
_diffrn_measured_fraction_theta_full 0.977
_diffrn_measured_fraction_theta_max 0.974
_diffrn_measurement_device_type 'Bruker SMART APEX'
_diffrn_measurement_method \w
_diffrn_radiation_monochromator graphite
_diffrn_radiation_source 'fine-focus sealed tube'
_diffrn_radiation_type MoK\a
_diffrn_radiation_wavelength 0.71073
_diffrn_reflns_av_R_equivalents 0.0485
_diffrn_reflns_av_unetI/netI 0.1006
_diffrn_reflns_limit_h_max 15
_diffrn_reflns_limit_h_min -16
_diffrn_reflns_limit_k_max 15
_diffrn_reflns_limit_k_min -17
_diffrn_reflns_limit_l_max 20
_diffrn_reflns_limit_l_min -18
_diffrn_reflns_number 15780
_diffrn_reflns_theta_full 25.00
_diffrn_reflns_theta_max 25.50
_diffrn_reflns_theta_min 1.95
_diffrn_standards_number 0
_exptl_absorpt_coefficient_mu 0.391
_exptl_absorpt_correction_T_max 0.9619
_exptl_absorpt_correction_T_min 0.9437
_exptl_absorpt_correction_type multi-scan
_exptl_absorpt_process_details 'SADABS 2.05 (Sheldrick, 2002)'
_exptl_crystal_colour 'dark brown'
_exptl_crystal_density_diffrn 1.246
_exptl_crystal_density_method 'not measured'
_exptl_crystal_description Block
_exptl_crystal_F_000 1170
_exptl_crystal_size_max 0.15
_exptl_crystal_size_mid 0.12
_exptl_crystal_size_min 0.10
_refine_diff_density_max 0.692
_refine_diff_density_min -0.403
_refine_diff_density_rms 0.079
_refine_ls_extinction_method none
_refine_ls_goodness_of_fit_ref 0.991
_refine_ls_hydrogen_treatment constr
_refine_ls_matrix_type full
_refine_ls_number_parameters 692
_refine_ls_number_reflns 10666
_refine_ls_number_restraints 0
_refine_ls_restrained_S_all 0.991
_refine_ls_R_factor_all 0.1076
_refine_ls_R_factor_gt 0.0644
_refine_ls_shift/su_max 0.000
_refine_ls_shift/su_mean 0.000
_refine_ls_structure_factor_coef Fsqd
_refine_ls_weighting_details 'calc w=1/[\s^2^(Fo^2^)+(0.0903P)^2^+0.0000P] where P=(Fo^2^+2Fc^2^)/3'
_refine_ls_weighting_scheme calc
_refine_ls_wR_factor_gt 0.1518
_refine_ls_wR_factor_ref 0.1809
_reflns_number_gt 6737
_reflns_number_total 10666
_reflns_threshold_expression >2sigma(I)
_cod_data_source_file c3dt52784k.txt
_cod_data_source_block 12mayam
_cod_depositor_comments
;
The following automatic conversions were performed:

'_symmetry_cell_setting' value 'Triclinic' changed to 'triclinic'
according to
/usr/data/users/saulius/automatic-downloads/current/RSC/lib/dictionaries/cif_core.dic
dictionary named 'cif_core.dic' version 2.4.2 from 2011-04-26.

Automatic conversion script
Id: cif_fix_values 2281 2013-09-26 08:29:07Z andrius 
;
_cod_original_cell_volume 2938.2(18)
_cod_database_code 7028827

loop_
_symmetry_equiv_pos_as_xyz
'x, y, z'
'-x, -y, -z'

loop_
_atom_site_label
_atom_site_type_symbol
_atom_site_fract_x
_atom_site_fract_y
_atom_site_fract_z
_atom_site_U_iso_or_equiv
_atom_site_adp_type
_atom_site_occupancy
_atom_site_symmetry_multiplicity
_atom_site_calc_flag
_atom_site_refinement_flags
Co1 Co 0.75843(4) 0.25611(3) 0.72585(3) 0.02400(16) Uani 1 1 d .
N1 N 0.9154(2) 0.1841(2) 0.70005(18) 0.0249(7) Uani 1 1 d .
N2 N 0.7794(2) 0.3745(2) 0.75789(18) 0.0246(7) Uani 1 1 d .
N3 N 0.5995(2) 0.3278(2) 0.75600(18) 0.0257(7) Uani 1 1 d .
N4 N 0.7388(2) 0.1367(2) 0.69441(18) 0.0245(7) Uani 1 1 d .
N5 N 0.7362(2) 0.2172(2) 0.84020(18) 0.0258(7) Uani 1 1 d .
N6 N 0.7656(3) 0.1339(2) 0.9488(2) 0.0351(8) Uani 1 1 d .
N7 N 0.7853(2) 0.2941(2) 0.60995(19) 0.0263(7) Uani 1 1 d .
N8 N 0.7802(3) 0.3131(2) 0.4804(2) 0.0360(8) Uani 1 1 d .
C1 C 0.9746(3) 0.0931(2) 0.6579(2) 0.0249(8) Uani 1 1 d .
C2 C 1.0820(3) 0.0560(2) 0.6699(2) 0.0265(8) Uani 1 1 d .
C3 C 1.0873(3) 0.1262(3) 0.7168(2) 0.0279(9) Uani 1 1 d .
C4 C 0.9845(3) 0.2066(3) 0.7324(2) 0.0264(8) Uani 1 1 d .
C5 C 0.9639(3) 0.2981(3) 0.7676(2) 0.0274(8) Uani 1 1 d .
H5A H 1.0177 0.3061 0.7882 0.033 Uiso 1 1 calc R
C6 C 0.8700(3) 0.3785(2) 0.7745(2) 0.0265(8) Uani 1 1 d .
C7 C 0.8544(3) 0.4775(3) 0.7999(2) 0.0282(9) Uani 1 1 d .
C8 C 0.7520(3) 0.5326(3) 0.7996(2) 0.0302(9) Uani 1 1 d .
C9 C 0.7050(3) 0.4676(2) 0.7748(2) 0.0255(8) Uani 1 1 d .
C10 C 0.5954(3) 0.4935(2) 0.7785(2) 0.0271(8) Uani 1 1 d .
H10A H 0.5530 0.5612 0.7837 0.033 Uiso 1 1 calc R
C11 C 0.5447(3) 0.4263(3) 0.7752(2) 0.0287(9) Uani 1 1 d .
C12 C 0.4265(3) 0.4479(3) 0.7986(2) 0.0312(9) Uani 1 1 d .
C13 C 0.4095(3) 0.3615(3) 0.7976(3) 0.0342(9) Uani 1 1 d .
C14 C 0.5182(3) 0.2868(3) 0.7697(2) 0.0286(9) Uani 1 1 d .
C15 C 0.5367(3) 0.1898(3) 0.7513(2) 0.0292(9) Uani 1 1 d .
H15A H 0.4743 0.1682 0.7668 0.035 Uiso 1 1 calc R
C16 C 0.6399(3) 0.1218(3) 0.7117(2) 0.0274(8) Uani 1 1 d .
C17 C 0.6559(3) 0.0299(3) 0.6733(2) 0.0281(8) Uani 1 1 d .
C18 C 0.7658(3) -0.0086(3) 0.6279(2) 0.0270(8) Uani 1 1 d .
C19 C 0.8188(3) 0.0574(2) 0.6422(2) 0.0257(8) Uani 1 1 d .
C20 C 0.9321(3) 0.0425(2) 0.6174(2) 0.0254(8) Uani 1 1 d .
C21 C 1.1657(3) -0.0460(3) 0.6501(2) 0.0296(9) Uani 1 1 d .
H21A H 1.1301 -0.0905 0.6381 0.036 Uiso 1 1 calc R
H21B H 1.1864 -0.0689 0.7009 0.036 Uiso 1 1 calc R
C22 C 1.2709(3) -0.0549(3) 0.5758(3) 0.0373(10) Uani 1 1 d .
H22A H 1.3264 -0.1192 0.5749 0.056 Uiso 1 1 calc R
H22B H 1.2999 -0.0032 0.5818 0.056 Uiso 1 1 calc R
H22C H 1.2542 -0.0480 0.5230 0.056 Uiso 1 1 calc R
C23 C 1.1753(3) 0.1214(3) 0.7531(2) 0.0319(9) Uani 1 1 d .
H23A H 1.1938 0.1826 0.7416 0.038 Uiso 1 1 calc R
H23B H 1.2428 0.0661 0.7246 0.038 Uiso 1 1 calc R
C24 C 1.1401(4) 0.1079(3) 0.8476(3) 0.0497(12) Uani 1 1 d .
H24A H 1.1984 0.1096 0.8689 0.074 Uiso 1 1 calc R
H24B H 1.1279 0.0446 0.8590 0.074 Uiso 1 1 calc R
H24C H 1.0714 0.1609 0.8759 0.074 Uiso 1 1 calc R
C25 C 0.9363(3) 0.5111(3) 0.8205(3) 0.0370(10) Uani 1 1 d .
H25A H 0.9865 0.4551 0.8404 0.044 Uiso 1 1 calc R
H25B H 0.8963 0.5620 0.8671 0.044 Uiso 1 1 calc R
C26 C 1.0051(4) 0.5530(3) 0.7448(3) 0.0530(13) Uani 1 1 d .
H26A H 1.0543 0.5773 0.7621 0.079 Uiso 1 1 calc R
H26B H 0.9557 0.6070 0.7237 0.079 Uiso 1 1 calc R
H26C H 1.0494 0.5014 0.7001 0.079 Uiso 1 1 calc R
C27 C 0.6915(3) 0.6395(3) 0.8271(3) 0.0334(9) Uani 1 1 d .
H27A H 0.6424 0.6693 0.7935 0.040 Uiso 1 1 calc R
H27B H 0.7458 0.6744 0.8163 0.040 Uiso 1 1 calc R
C28 C 0.6226(4) 0.6516(3) 0.9209(3) 0.0483(12) Uani 1 1 d .
H28A H 0.5832 0.7214 0.9368 0.072 Uiso 1 1 calc R
H28B H 0.6714 0.6241 0.9544 0.072 Uiso 1 1 calc R
H28C H 0.5689 0.6169 0.9317 0.072 Uiso 1 1 calc R
C29 C 0.3409(3) 0.5484(3) 0.8233(3) 0.0427(11) Uani 1 1 d .
H29A H 0.2761 0.5515 0.8075 0.051 Uiso 1 1 calc R
H29B H 0.3723 0.5979 0.7914 0.051 Uiso 1 1 calc R
C30 C 0.3031(4) 0.5737(3) 0.9172(3) 0.0613(14) Uani 1 1 d .
H30A H 0.2516 0.6411 0.9295 0.092 Uiso 1 1 calc R
H30B H 0.3675 0.5677 0.9338 0.092 Uiso 1 1 calc R
H30C H 0.2659 0.5284 0.9490 0.092 Uiso 1 1 calc R
C31 C 0.3012(3) 0.3441(3) 0.8142(3) 0.0464(12) Uani 1 1 d .
H31A H 0.3071 0.2779 0.8360 0.056 Uiso 1 1 calc R
H31B H 0.2422 0.3926 0.8581 0.056 Uiso 1 1 calc R
C32 C 0.2699(4) 0.3524(3) 0.7359(3) 0.0577(14) Uani 1 1 d .
H32A H 0.1977 0.3435 0.7497 0.086 Uiso 1 1 calc R
H32B H 0.3258 0.3018 0.6935 0.086 Uiso 1 1 calc R
H32C H 0.2656 0.4174 0.7134 0.086 Uiso 1 1 calc R
C33 C 0.5650(3) -0.0108(3) 0.6804(2) 0.0331(9) Uani 1 1 d .
H33A H 0.5082 0.0078 0.7370 0.040 Uiso 1 1 calc R
H33B H 0.5961 -0.0833 0.6751 0.040 Uiso 1 1 calc R
C34 C 0.5102(3) 0.0254(3) 0.6137(3) 0.0455(11) Uani 1 1 d .
H34A H 0.4491 -0.0001 0.6234 0.068 Uiso 1 1 calc R
H34B H 0.5646 0.0025 0.5576 0.068 Uiso 1 1 calc R
H34C H 0.4815 0.0973 0.6172 0.068 Uiso 1 1 calc R
C35 C 0.8168(3) -0.1078(3) 0.5803(3) 0.0352(10) Uani 1 1 d .
H35A H 0.8775 -0.1052 0.5282 0.042 Uiso 1 1 calc R
H35B H 0.7601 -0.1220 0.5634 0.042 Uiso 1 1 calc R
C36 C 0.8623(4) -0.1906(3) 0.6326(3) 0.0483(12) Uani 1 1 d .
H36A H 0.8866 -0.2536 0.6019 0.072 Uiso 1 1 calc R
H36B H 0.8044 -0.1898 0.6866 0.072 Uiso 1 1 calc R
H36C H 0.9253 -0.1816 0.6431 0.072 Uiso 1 1 calc R
C37 C 1.0113(3) -0.0222(3) 0.5399(2) 0.0297(9) Uani 1 1 d .
H37A H 1.0031 -0.0880 0.5459 0.036 Uiso 1 1 calc R
H37B H 1.0884 -0.0300 0.5350 0.036 Uiso 1 1 calc R
C38 C 0.7922(3) 0.1331(3) 0.8652(2) 0.0314(9) Uani 1 1 d .
H38A H 0.8445 0.0793 0.8282 0.038 Uiso 1 1 calc R
C39 C 0.6860(3) 0.2230(3) 0.9812(2) 0.0332(9) Uani 1 1 d .
H39A H 0.6505 0.2443 1.0390 0.040 Uiso 1 1 calc R
C40 C 0.6688(3) 0.2736(3) 0.9140(2) 0.0313(9) Uani 1 1 d .
H40A H 0.6183 0.3381 0.9168 0.038 Uiso 1 1 calc R
C41 C 0.8121(4) 0.0545(3) 0.9984(3) 0.0495(12) Uani 1 1 d .
H41A H 0.8687 0.0000 0.9603 0.074 Uiso 1 1 calc R
H41B H 0.7530 0.0316 1.0360 0.074 Uiso 1 1 calc R
H41C H 0.8455 0.0788 1.0321 0.074 Uiso 1 1 calc R
C42 C 0.7390(3) 0.2810(3) 0.5563(3) 0.0345(9) Uani 1 1 d .
H42A H 0.6826 0.2519 0.5702 0.041 Uiso 1 1 calc R
C43 C 0.8579(4) 0.3488(3) 0.4848(3) 0.0450(11) Uani 1 1 d .
H43A H 0.9019 0.3770 0.4404 0.054 Uiso 1 1 calc R
C44 C 0.8617(4) 0.3369(3) 0.5642(3) 0.0430(11) Uani 1 1 d .
H44A H 0.9097 0.3553 0.5850 0.052 Uiso 1 1 calc R
C45 C 0.7447(4) 0.3146(3) 0.4065(3) 0.0504(12) Uani 1 1 d .
H45A H 0.6915 0.2793 0.4184 0.076 Uiso 1 1 calc R
H45B H 0.8092 0.2828 0.3574 0.076 Uiso 1 1 calc R
H45C H 0.7098 0.3827 0.3946 0.076 Uiso 1 1 calc R
Cl1 Cl 0.63401(8) 0.19200(7) 0.22864(6) 0.0375(3) Uani 1 1 d .
O1 O 0.7429(2) 0.1889(2) 0.1750(2) 0.0596(9) Uani 1 1 d .
O2 O 0.5555(2) 0.24957(19) 0.19046(17) 0.0402(7) Uani 1 1 d .
O3 O 0.6122(3) 0.2356(3) 0.3072(2) 0.0947(15) Uani 1 1 d .
O4 O 0.6320(3) 0.0961(2) 0.2356(3) 0.0852(13) Uani 1 1 d .
C1S C 0.9871(3) 0.1943(4) 0.1505(4) 0.093(2) Uani 1 1 d G
H1SA H 0.9116 0.1989 0.1750 0.112 Uiso 1 1 calc R
C2S C 1.0644(5) 0.1367(3) 0.1864(2) 0.0828(19) Uani 1 1 d G
H2SA H 1.0416 0.1019 0.2353 0.099 Uiso 1 1 calc R
C3S C 1.1749(4) 0.1301(3) 0.1506(3) 0.085(2) Uani 1 1 d G
H3SA H 1.2277 0.0907 0.1751 0.102 Uiso 1 1 calc R
C4S C 1.2082(3) 0.1811(4) 0.0791(3) 0.094(3) Uani 1 1 d G
H4SA H 1.2837 0.1765 0.0546 0.113 Uiso 1 1 calc R
C5S C 1.1309(6) 0.2387(3) 0.0432(2) 0.103(3) Uani 1 1 d G
H5SA H 1.1536 0.2735 -0.0057 0.124 Uiso 1 1 calc R
C6S C 1.0204(5) 0.2453(3) 0.0790(4) 0.104(3) Uani 1 1 d G
H6SA H 0.9676 0.2847 0.0545 0.125 Uiso 1 1 calc R
C7S C 0.3315(4) 0.3165(4) 0.4019(3) 0.0562(13) Uani 1 1 d .
H7SA H 0.3841 0.3168 0.3479 0.067 Uiso 1 1 calc R
C8S C 0.2290(4) 0.3879(4) 0.4250(3) 0.0589(13) Uani 1 1 d .
H8SA H 0.2114 0.4380 0.3875 0.071 Uiso 1 1 calc R
C9S C 0.1514(4) 0.3865(4) 0.5033(3) 0.0628(14) Uani 1 1 d .
H9SA H 0.0806 0.4358 0.5199 0.075 Uiso 1 1 calc R
C10S C 0.1774(4) 0.3139(4) 0.5565(3) 0.0539(13) Uani 1 1 d .
H10B H 0.1240 0.3122 0.6097 0.065 Uiso 1 1 calc R
C11S C 0.2823(5) 0.2417(4) 0.5332(3) 0.0579(13) Uani 1 1 d .
H11A H 0.2999 0.1916 0.5707 0.069 Uiso 1 1 calc R
C12S C 0.3589(4) 0.2437(4) 0.4566(3) 0.0563(13) Uani 1 1 d .
H12A H 0.4306 0.1957 0.4408 0.068 Uiso 1 1 calc R
C13S C 0.4378(4) 0.4383(3) 0.5154(3) 0.0517(12) Uani 1 1 d .
H13A H 0.3943 0.3964 0.5266 0.062 Uiso 1 1 calc R
C14S C 0.4874(4) 0.4486(3) 0.5730(3) 0.0475(11) Uani 1 1 d .
H14A H 0.4794 0.4124 0.6228 0.057 Uiso 1 1 calc R
C15S C 0.5481(4) 0.5114(3) 0.5576(3) 0.0505(12) Uani 1 1 d .
H15B H 0.5803 0.5199 0.5975 0.061 Uiso 1 1 calc R
C16S C 0.5210(4) 0.0627(3) 1.0456(3) 0.0512(12) Uani 1 1 d .
H16A H 0.5362 0.1047 1.0774 0.061 Uiso 1 1 calc R
C17S C 0.5292(4) 0.0793(3) 0.9635(3) 0.0453(11) Uani 1 1 d .
H17A H 0.5483 0.1343 0.9377 0.054 Uiso 1 1 calc R
C18S C 0.5098(4) 0.0163(3) 0.9179(3) 0.0548(13) Uani 1 1 d .
H18A H 0.5178 0.0272 0.8601 0.066 Uiso 1 1 calc R

loop_
_atom_site_aniso_label
_atom_site_aniso_U_11
_atom_site_aniso_U_22
_atom_site_aniso_U_33
_atom_site_aniso_U_23
_atom_site_aniso_U_13
_atom_site_aniso_U_12
Co1 0.0196(3) 0.0170(3) 0.0302(3) -0.0041(2) -0.0054(2) -0.0014(2)
N1 0.0213(16) 0.0193(15) 0.0282(17) -0.0048(12) -0.0048(13) -0.0016(13)
N2 0.0203(15) 0.0186(15) 0.0308(18) -0.0040(13) -0.0060(13) -0.0028(12)
N3 0.0219(16) 0.0192(15) 0.0307(18) -0.0054(13) -0.0041(13) -0.0035(13)
N4 0.0219(16) 0.0184(15) 0.0294(17) -0.0034(12) -0.0081(13) -0.0014(12)
N5 0.0207(15) 0.0197(16) 0.0310(18) -0.0049(13) -0.0034(13) -0.0031(13)
N6 0.0380(19) 0.0272(18) 0.034(2) 0.0019(14) -0.0112(16) -0.0041(15)
N7 0.0236(16) 0.0184(15) 0.0326(18) -0.0029(13) -0.0093(14) -0.0006(13)
N8 0.042(2) 0.0302(18) 0.0290(19) 0.0007(14) -0.0124(16) -0.0023(16)
C1 0.0209(18) 0.0213(19) 0.026(2) -0.0036(15) -0.0052(15) -0.0008(15)
C2 0.0220(19) 0.0202(18) 0.031(2) -0.0032(15) -0.0058(16) -0.0009(15)
C3 0.0236(19) 0.0229(19) 0.032(2) -0.0016(16) -0.0083(17) -0.0021(16)
C4 0.0199(18) 0.0231(19) 0.031(2) -0.0022(15) -0.0056(16) -0.0026(15)
C5 0.0234(19) 0.0256(19) 0.033(2) -0.0044(16) -0.0099(16) -0.0066(16)
C6 0.0237(19) 0.0178(18) 0.033(2) -0.0029(15) -0.0065(16) -0.0033(15)
C7 0.026(2) 0.0224(19) 0.032(2) -0.0065(16) -0.0051(17) -0.0059(16)
C8 0.029(2) 0.023(2) 0.038(2) -0.0040(16) -0.0104(18) -0.0075(16)
C9 0.0249(19) 0.0183(18) 0.028(2) -0.0032(15) -0.0053(16) -0.0036(15)
C10 0.0237(19) 0.0161(18) 0.033(2) -0.0003(15) -0.0064(16) 0.0010(15)
C11 0.025(2) 0.0196(19) 0.034(2) -0.0018(16) -0.0073(17) -0.0008(16)
C12 0.0186(19) 0.026(2) 0.043(2) -0.0078(17) -0.0070(17) -0.0022(16)
C13 0.0195(19) 0.027(2) 0.048(3) -0.0087(18) -0.0039(18) -0.0028(16)
C14 0.0173(18) 0.0244(19) 0.036(2) -0.0064(16) -0.0034(16) -0.0013(15)
C15 0.0229(19) 0.0222(19) 0.040(2) -0.0026(16) -0.0070(17) -0.0071(16)
C16 0.0220(19) 0.0224(19) 0.033(2) -0.0030(16) -0.0051(16) -0.0049(15)
C17 0.027(2) 0.0224(19) 0.031(2) -0.0048(15) -0.0068(17) -0.0040(16)
C18 0.027(2) 0.0212(19) 0.032(2) -0.0023(15) -0.0111(17) -0.0048(16)
C19 0.0234(19) 0.0189(18) 0.031(2) -0.0015(15) -0.0106(16) 0.0003(15)
C20 0.0210(18) 0.0187(18) 0.030(2) -0.0029(15) -0.0077(16) 0.0016(15)
C21 0.025(2) 0.025(2) 0.032(2) -0.0057(16) -0.0095(17) 0.0023(16)
C22 0.027(2) 0.033(2) 0.045(3) -0.0067(18) -0.0123(19) 0.0002(18)
C23 0.029(2) 0.0219(19) 0.043(2) -0.0042(17) -0.0158(18) -0.0010(16)
C24 0.054(3) 0.044(3) 0.050(3) -0.002(2) -0.030(2) -0.001(2)
C25 0.030(2) 0.028(2) 0.050(3) -0.0100(18) -0.015(2) -0.0021(17)
C26 0.039(3) 0.046(3) 0.076(4) -0.001(2) -0.015(2) -0.019(2)
C27 0.028(2) 0.0180(19) 0.051(3) -0.0064(17) -0.0134(19) -0.0030(16)
C28 0.040(3) 0.036(2) 0.055(3) -0.023(2) -0.008(2) 0.001(2)
C29 0.024(2) 0.023(2) 0.072(3) -0.012(2) -0.011(2) 0.0003(17)
C30 0.048(3) 0.035(3) 0.078(4) -0.020(2) -0.004(3) 0.002(2)
C31 0.024(2) 0.026(2) 0.074(3) -0.015(2) -0.003(2) 0.0002(18)
C32 0.033(3) 0.044(3) 0.096(4) -0.012(3) -0.020(3) -0.011(2)
C33 0.026(2) 0.026(2) 0.040(2) -0.0088(17) -0.0037(18) -0.0047(16)
C34 0.034(2) 0.054(3) 0.054(3) -0.003(2) -0.018(2) -0.017(2)
C35 0.028(2) 0.029(2) 0.042(3) -0.0104(18) -0.0050(18) -0.0065(17)
C36 0.051(3) 0.026(2) 0.056(3) -0.006(2) -0.011(2) -0.004(2)
C37 0.0219(19) 0.026(2) 0.034(2) -0.0095(16) -0.0071(17) 0.0005(16)
C38 0.034(2) 0.023(2) 0.028(2) -0.0043(16) -0.0046(17) -0.0023(17)
C39 0.041(2) 0.027(2) 0.028(2) -0.0061(16) -0.0084(18) -0.0070(18)
C40 0.025(2) 0.024(2) 0.033(2) -0.0073(17) -0.0023(17) -0.0006(16)
C41 0.061(3) 0.036(2) 0.038(3) 0.005(2) -0.015(2) -0.002(2)
C42 0.033(2) 0.030(2) 0.037(2) -0.0006(18) -0.0107(19) -0.0063(18)
C43 0.040(3) 0.050(3) 0.038(3) 0.007(2) -0.005(2) -0.015(2)
C44 0.043(3) 0.051(3) 0.042(3) 0.015(2) -0.015(2) -0.025(2)
C45 0.072(3) 0.040(3) 0.040(3) 0.004(2) -0.028(2) -0.011(2)
Cl1 0.0307(5) 0.0320(5) 0.0432(6) 0.0033(4) -0.0130(5) -0.0015(4)
O1 0.0311(17) 0.067(2) 0.076(2) 0.0058(18) -0.0118(16) -0.0169(16)
O2 0.0352(16) 0.0341(16) 0.0432(17) -0.0001(13) -0.0165(13) 0.0023(13)
O3 0.085(3) 0.120(4) 0.046(2) -0.024(2) -0.032(2) 0.024(3)
O4 0.053(2) 0.039(2) 0.170(4) 0.042(2) -0.047(3) -0.0215(17)
C1S 0.044(3) 0.117(6) 0.116(6) -0.072(5) -0.005(4) -0.028(4)
C2S 0.095(5) 0.068(4) 0.071(4) -0.026(3) 0.006(4) -0.038(4)
C3S 0.065(4) 0.082(5) 0.093(5) -0.048(4) -0.021(4) 0.002(3)
C4S 0.063(4) 0.108(6) 0.104(6) -0.066(5) 0.020(4) -0.051(4)
C5S 0.151(8) 0.072(5) 0.067(4) -0.018(4) 0.002(5) -0.047(5)
C6S 0.120(7) 0.084(5) 0.096(6) -0.030(4) -0.062(5) 0.014(5)
C7S 0.063(3) 0.059(3) 0.052(3) -0.008(3) -0.013(3) -0.030(3)
C8S 0.067(4) 0.064(3) 0.045(3) 0.008(2) -0.013(3) -0.027(3)
C9S 0.057(3) 0.059(3) 0.064(4) -0.008(3) -0.009(3) -0.019(3)
C10S 0.060(3) 0.052(3) 0.048(3) -0.004(2) -0.008(3) -0.025(3)
C11S 0.079(4) 0.051(3) 0.052(3) -0.004(2) -0.019(3) -0.033(3)
C12S 0.055(3) 0.046(3) 0.073(4) -0.013(3) -0.021(3) -0.020(2)
C13S 0.061(3) 0.042(3) 0.058(3) -0.001(2) -0.019(3) -0.023(2)
C14S 0.061(3) 0.037(3) 0.047(3) 0.003(2) -0.020(2) -0.017(2)
C15S 0.061(3) 0.044(3) 0.053(3) -0.002(2) -0.026(3) -0.018(2)
C16S 0.062(3) 0.045(3) 0.050(3) -0.007(2) -0.012(2) -0.028(2)
C17S 0.050(3) 0.037(2) 0.046(3) 0.003(2) -0.007(2) -0.020(2)
C18S 0.080(4) 0.048(3) 0.041(3) 0.007(2) -0.018(3) -0.029(3)

loop_
_atom_type_symbol
_atom_type_description
_atom_type_scat_dispersion_real
_atom_type_scat_dispersion_imag
_atom_type_scat_source
C C 0.0033 0.0016 'International Tables Vol C Tables 4.2.6.8 and 6.1.1.4'
H H 0.0000 0.0000 'International Tables Vol C Tables 4.2.6.8 and 6.1.1.4'
N N 0.0061 0.0033 'International Tables Vol C Tables 4.2.6.8 and 6.1.1.4'
O O 0.0106 0.0060 'International Tables Vol C Tables 4.2.6.8 and 6.1.1.4'
Cl Cl 0.1484 0.1585 'International Tables Vol C Tables 4.2.6.8 and 6.1.1.4'
Co Co 0.3494 0.9721 'International Tables Vol C Tables 4.2.6.8 and 6.1.1.4'

loop_
_geom_angle_atom_site_label_1
_geom_angle_atom_site_label_2
_geom_angle_atom_site_label_3
_geom_angle
_geom_angle_site_symmetry_1
_geom_angle_site_symmetry_3
N5 Co1 N7 178.37(12) . .
N5 Co1 N1 88.27(12) . .
N7 Co1 N1 90.14(12) . .
N5 Co1 N3 89.74(12) . .
N7 Co1 N3 91.84(12) . .
N1 Co1 N3 178.00(12) . .
N5 Co1 N2 88.45(12) . .
N7 Co1 N2 91.17(12) . .
N1 Co1 N2 90.54(12) . .
N3 Co1 N2 89.20(12) . .
N5 Co1 N4 91.11(12) . .
N7 Co1 N4 89.25(12) . .
N1 Co1 N4 88.90(12) . .
N3 Co1 N4 91.34(12) . .
N2 Co1 N4 179.30(12) . .
C4 N1 C1 106.3(3) . .
C4 N1 Co1 125.4(2) . .
C1 N1 Co1 127.5(2) . .
C9 N2 C6 105.5(3) . .
C9 N2 Co1 127.9(2) . .
C6 N2 Co1 126.4(2) . .
C14 N3 C11 105.3(3) . .
C14 N3 Co1 125.9(2) . .
C11 N3 Co1 128.6(2) . .
C16 N4 C19 106.4(3) . .
C16 N4 Co1 125.6(2) . .
C19 N4 Co1 127.6(2) . .
C38 N5 C40 105.1(3) . .
C38 N5 Co1 126.5(2) . .
C40 N5 Co1 128.0(3) . .
C38 N6 C39 107.9(3) . .
C38 N6 C41 126.5(3) . .
C39 N6 C41 125.6(3) . .
C42 N7 C44 104.5(3) . .
C42 N7 Co1 128.3(3) . .
C44 N7 Co1 127.1(3) . .
C42 N8 C43 106.7(3) . .
C42 N8 C45 127.3(4) . .
C43 N8 C45 126.0(4) . .
N1 C1 C20 124.4(3) . .
N1 C1 C2 109.3(3) . .
C20 C1 C2 126.1(3) . .
C3 C2 C1 106.9(3) . .
C3 C2 C21 123.7(3) . .
C1 C2 C21 128.5(3) . .
C2 C3 C4 106.6(3) . .
C2 C3 C23 128.7(3) . .
C4 C3 C23 124.6(3) . .
N1 C4 C5 124.6(3) . .
N1 C4 C3 110.8(3) . .
C5 C4 C3 124.3(3) . .
C6 C5 C4 124.4(3) . .
C6 C5 H5A 117.8 . .
C4 C5 H5A 117.8 . .
N2 C6 C5 124.0(3) . .
N2 C6 C7 111.1(3) . .
C5 C6 C7 124.9(3) . .
C8 C7 C6 105.9(3) . .
C8 C7 C25 127.6(3) . .
C6 C7 C25 126.6(3) . .
C7 C8 C9 107.2(3) . .
C7 C8 C27 127.6(3) . .
C9 C8 C27 125.0(3) . .
N2 C9 C10 124.7(3) . .
N2 C9 C8 110.3(3) . .
C10 C9 C8 124.5(3) . .
C11 C10 C9 123.8(3) . .
C11 C10 H10A 118.1 . .
C9 C10 H10A 118.1 . .
N3 C11 C10 124.2(3) . .
N3 C11 C12 110.6(3) . .
C10 C11 C12 124.9(3) . .
C13 C12 C11 106.8(3) . .
C13 C12 C29 127.9(3) . .
C11 C12 C29 125.2(3) . .
C12 C13 C14 106.5(3) . .
C12 C13 C31 127.9(3) . .
C14 C13 C31 125.4(3) . .
N3 C14 C15 124.8(3) . .
N3 C14 C13 110.6(3) . .
C15 C14 C13 124.3(3) . .
C14 C15 C16 124.6(3) . .
C14 C15 H15A 117.7 . .
C16 C15 H15A 117.7 . .
N4 C16 C15 125.4(3) . .
N4 C16 C17 110.5(3) . .
C15 C16 C17 123.6(3) . .
C18 C17 C16 107.0(3) . .
C18 C17 C33 128.1(3) . .
C16 C17 C33 124.9(3) . .
C17 C18 C19 107.0(3) . .
C17 C18 C35 123.1(3) . .
C19 C18 C35 129.7(3) . .
N4 C19 C20 123.0(3) . .
N4 C19 C18 109.1(3) . .
C20 C19 C18 127.6(3) . .
C19 C20 C1 121.6(3) . .
C19 C20 C37 120.3(3) . .
C1 C20 C37 117.9(3) . .
C2 C21 C22 115.0(3) . .
C2 C21 H21A 108.5 . .
C22 C21 H21A 108.5 . .
C2 C21 H21B 108.5 . .
C22 C21 H21B 108.5 . .
H21A C21 H21B 107.5 . .
C21 C22 H22A 109.5 . .
C21 C22 H22B 109.5 . .
H22A C22 H22B 109.5 . .
C21 C22 H22C 109.5 . .
H22A C22 H22C 109.5 . .
H22B C22 H22C 109.5 . .
C3 C23 C24 112.6(3) . .
C3 C23 H23A 109.1 . .
C24 C23 H23A 109.1 . .
C3 C23 H23B 109.1 . .
C24 C23 H23B 109.1 . .
H23A C23 H23B 107.8 . .
C23 C24 H24A 109.5 . .
C23 C24 H24B 109.5 . .
H24A C24 H24B 109.5 . .
C23 C24 H24C 109.5 . .
H24A C24 H24C 109.5 . .
H24B C24 H24C 109.5 . .
C7 C25 C26 112.4(3) . .
C7 C25 H25A 109.1 . .
C26 C25 H25A 109.1 . .
C7 C25 H25B 109.1 . .
C26 C25 H25B 109.1 . .
H25A C25 H25B 107.8 . .
C25 C26 H26A 109.5 . .
C25 C26 H26B 109.5 . .
H26A C26 H26B 109.5 . .
C25 C26 H26C 109.5 . .
H26A C26 H26C 109.5 . .
H26B C26 H26C 109.5 . .
C8 C27 C28 111.2(3) . .
C8 C27 H27A 109.4 . .
C28 C27 H27A 109.4 . .
C8 C27 H27B 109.4 . .
C28 C27 H27B 109.4 . .
H27A C27 H27B 108.0 . .
C27 C28 H28A 109.5 . .
C27 C28 H28B 109.5 . .
H28A C28 H28B 109.5 . .
C27 C28 H28C 109.5 . .
H28A C28 H28C 109.5 . .
H28B C28 H28C 109.5 . .
C12 C29 C30 112.5(4) . .
C12 C29 H29A 109.1 . .
C30 C29 H29A 109.1 . .
C12 C29 H29B 109.1 . .
C30 C29 H29B 109.1 . .
H29A C29 H29B 107.8 . .
C29 C30 H30A 109.5 . .
C29 C30 H30B 109.5 . .
H30A C30 H30B 109.5 . .
C29 C30 H30C 109.5 . .
H30A C30 H30C 109.5 . .
H30B C30 H30C 109.5 . .
C32 C31 C13 111.9(4) . .
C32 C31 H31A 109.2 . .
C13 C31 H31A 109.2 . .
C32 C31 H31B 109.2 . .
C13 C31 H31B 109.2 . .
H31A C31 H31B 107.9 . .
C31 C32 H32A 109.5 . .
C31 C32 H32B 109.5 . .
H32A C32 H32B 109.5 . .
C31 C32 H32C 109.5 . .
H32A C32 H32C 109.5 . .
H32B C32 H32C 109.5 . .
C17 C33 C34 113.0(3) . .
C17 C33 H33A 109.0 . .
C34 C33 H33A 109.0 . .
C17 C33 H33B 109.0 . .
C34 C33 H33B 109.0 . .
H33A C33 H33B 107.8 . .
C33 C34 H34A 109.5 . .
C33 C34 H34B 109.5 . .
H34A C34 H34B 109.5 . .
C33 C34 H34C 109.5 . .
H34A C34 H34C 109.5 . .
H34B C34 H34C 109.5 . .
C18 C35 C36 112.5(3) . .
C18 C35 H35A 109.1 . .
C36 C35 H35A 109.1 . .
C18 C35 H35B 109.1 . .
C36 C35 H35B 109.1 . .
H35A C35 H35B 107.8 . .
C35 C36 H36A 109.5 . .
C35 C36 H36B 109.5 . .
H36A C36 H36B 109.5 . .
C35 C36 H36C 109.5 . .
H36A C36 H36C 109.5 . .
H36B C36 H36C 109.5 . .
C20 C37 C37 110.8(3) . 2_756
C20 C37 H37A 109.5 . .
C37 C37 H37A 109.5 2_756 .
C20 C37 H37B 109.5 . .
C37 C37 H37B 109.5 2_756 .
H37A C37 H37B 108.1 . .
N5 C38 N6 111.3(3) . .
N5 C38 H38A 124.3 . .
N6 C38 H38A 124.3 . .
C40 C39 N6 105.9(3) . .
C40 C39 H39A 127.1 . .
N6 C39 H39A 127.1 . .
C39 C40 N5 109.7(3) . .
C39 C40 H40A 125.1 . .
N5 C40 H40A 125.1 . .
N6 C41 H41A 109.5 . .
N6 C41 H41B 109.5 . .
H41A C41 H41B 109.5 . .
N6 C41 H41C 109.5 . .
H41A C41 H41C 109.5 . .
H41B C41 H41C 109.5 . .
N7 C42 N8 112.4(4) . .
N7 C42 H42A 123.8 . .
N8 C42 H42A 123.8 . .
N8 C43 C44 107.2(4) . .
N8 C43 H43A 126.4 . .
C44 C43 H43A 126.4 . .
C43 C44 N7 109.2(4) . .
C43 C44 H44A 125.4 . .
N7 C44 H44A 125.4 . .
N8 C45 H45A 109.5 . .
N8 C45 H45B 109.5 . .
H45A C45 H45B 109.5 . .
N8 C45 H45C 109.5 . .
H45A C45 H45C 109.5 . .
H45B C45 H45C 109.5 . .
O4 Cl1 O3 111.9(3) . .
O4 Cl1 O2 110.1(2) . .
O3 Cl1 O2 109.8(2) . .
O4 Cl1 O1 107.9(2) . .
O3 Cl1 O1 108.5(3) . .
O2 Cl1 O1 108.62(19) . .
C2S C1S C6S 120.0 . .
C2S C1S H1SA 120.0 . .
C6S C1S H1SA 120.0 . .
C3S C2S C1S 120.0 . .
C3S C2S H2SA 120.0 . .
C1S C2S H2SA 120.0 . .
C4S C3S C2S 120.0 . .
C4S C3S H3SA 120.0 . .
C2S C3S H3SA 120.0 . .
C5S C4S C3S 120.0 . .
C5S C4S H4SA 120.0 . .
C3S C4S H4SA 120.0 . .
C4S C5S C6S 120.0 . .
C4S C5S H5SA 120.0 . .
C6S C5S H5SA 120.0 . .
C5S C6S C1S 120.0 . .
C5S C6S H6SA 120.0 . .
C1S C6S H6SA 120.0 . .
C8S C7S C12S 120.8(5) . .
C8S C7S H7SA 119.6 . .
C12S C7S H7SA 119.6 . .
C7S C8S C9S 119.6(5) . .
C7S C8S H8SA 120.2 . .
C9S C8S H8SA 120.2 . .
C10S C9S C8S 119.7(5) . .
C10S C9S H9SA 120.2 . .
C8S C9S H9SA 120.2 . .
C9S C10S C11S 120.6(5) . .
C9S C10S H10B 119.7 . .
C11S C10S H10B 119.7 . .
C12S C11S C10S 119.8(5) . .
C12S C11S H11A 120.1 . .
C10S C11S H11A 120.1 . .
C11S C12S C7S 119.5(5) . .
C11S C12S H12A 120.2 . .
C7S C12S H12A 120.2 . .
C15S C13S C14S 120.1(4) 2_666 .
C15S C13S H13A 120.0 2_666 .
C14S C13S H13A 120.0 . .
C15S C14S C13S 119.8(4) . .
C15S C14S H14A 120.1 . .
C13S C14S H14A 120.1 . .
C13S C15S C14S 120.1(4) 2_666 .
C13S C15S H15B 119.9 2_666 .
C14S C15S H15B 119.9 . .
C17S C16S C18S 118.9(4) . 2_657
C17S C16S H16A 120.6 . .
C18S C16S H16A 120.6 2_657 .
C16S C17S C18S 119.7(4) . .
C16S C17S H17A 120.1 . .
C18S C17S H17A 120.1 . .
C17S C18S C16S 121.4(4) . 2_657
C17S C18S H18A 119.3 . .
C16S C18S H18A 119.3 2_657 .

loop_
_geom_bond_atom_site_label_1
_geom_bond_atom_site_label_2
_geom_bond_distance
_geom_bond_site_symmetry_2
Co1 N5 1.919(3) .
Co1 N7 1.936(3) .
Co1 N1 1.945(3) .
Co1 N3 1.959(3) .
Co1 N2 1.968(3) .
Co1 N4 1.968(3) .
N1 C4 1.363(4) .
N1 C1 1.387(4) .
N2 C9 1.368(4) .
N2 C6 1.371(4) .
N3 C14 1.370(5) .
N3 C11 1.374(4) .
N4 C16 1.365(4) .
N4 C19 1.392(4) .
N5 C38 1.328(4) .
N5 C40 1.388(4) .
N6 C38 1.329(5) .
N6 C39 1.379(5) .
N6 C41 1.468(5) .
N7 C42 1.318(5) .
N7 C44 1.371(5) .
N8 C42 1.330(5) .
N8 C43 1.346(5) .
N8 C45 1.475(5) .
C1 C20 1.399(5) .
C1 C2 1.455(5) .
C2 C3 1.365(5) .
C2 C21 1.509(5) .
C3 C4 1.444(5) .
C3 C23 1.496(5) .
C4 C5 1.392(5) .
C5 C6 1.387(5) .
C5 H5A 0.9500 .
C6 C7 1.450(5) .
C7 C8 1.355(5) .
C7 C25 1.499(5) .
C8 C9 1.452(5) .
C8 C27 1.510(5) .
C9 C10 1.389(5) .
C10 C11 1.382(5) .
C10 H10A 0.9500 .
C11 C12 1.446(5) .
C12 C13 1.348(5) .
C12 C29 1.507(5) .
C13 C14 1.453(5) .
C13 C31 1.507(5) .
C14 C15 1.380(5) .
C15 C16 1.387(5) .
C15 H15A 0.9500 .
C16 C17 1.438(5) .
C17 C18 1.364(5) .
C17 C33 1.506(5) .
C18 C19 1.449(5) .
C18 C35 1.520(5) .
C19 C20 1.397(5) .
C20 C37 1.513(4) .
C21 C22 1.524(5) .
C21 H21A 0.9900 .
C21 H21B 0.9900 .
C22 H22A 0.9800 .
C22 H22B 0.9800 .
C22 H22C 0.9800 .
C23 C24 1.518(6) .
C23 H23A 0.9900 .
C23 H23B 0.9900 .
C24 H24A 0.9800 .
C24 H24B 0.9800 .
C24 H24C 0.9800 .
C25 C26 1.528(6) .
C25 H25A 0.9900 .
C25 H25B 0.9900 .
C26 H26A 0.9800 .
C26 H26B 0.9800 .
C26 H26C 0.9800 .
C27 C28 1.529(6) .
C27 H27A 0.9900 .
C27 H27B 0.9900 .
C28 H28A 0.9800 .
C28 H28B 0.9800 .
C28 H28C 0.9800 .
C29 C30 1.519(6) .
C29 H29A 0.9900 .
C29 H29B 0.9900 .
C30 H30A 0.9800 .
C30 H30B 0.9800 .
C30 H30C 0.9800 .
C31 C32 1.501(6) .
C31 H31A 0.9900 .
C31 H31B 0.9900 .
C32 H32A 0.9800 .
C32 H32B 0.9800 .
C32 H32C 0.9800 .
C33 C34 1.520(6) .
C33 H33A 0.9900 .
C33 H33B 0.9900 .
C34 H34A 0.9800 .
C34 H34B 0.9800 .
C34 H34C 0.9800 .
C35 C36 1.522(6) .
C35 H35A 0.9900 .
C35 H35B 0.9900 .
C36 H36A 0.9800 .
C36 H36B 0.9800 .
C36 H36C 0.9800 .
C37 C37 1.530(7) 2_756
C37 H37A 0.9900 .
C37 H37B 0.9900 .
C38 H38A 0.9500 .
C39 C40 1.348(5) .
C39 H39A 0.9500 .
C40 H40A 0.9500 .
C41 H41A 0.9800 .
C41 H41B 0.9800 .
C41 H41C 0.9800 .
C42 H42A 0.9500 .
C43 C44 1.352(6) .
C43 H43A 0.9500 .
C44 H44A 0.9500 .
C45 H45A 0.9800 .
C45 H45B 0.9800 .
C45 H45C 0.9800 .
Cl1 O4 1.395(3) .
Cl1 O3 1.401(3) .
Cl1 O2 1.427(3) .
Cl1 O1 1.439(3) .
C1S C2S 1.3900 .
C1S C6S 1.3900 .
C1S H1SA 0.9500 .
C2S C3S 1.3900 .
C2S H2SA 0.9500 .
C3S C4S 1.3900 .
C3S H3SA 0.9500 .
C4S C5S 1.3900 .
C4S H4SA 0.9500 .
C5S C6S 1.3900 .
C5S H5SA 0.9500 .
C6S H6SA 0.9500 .
C7S C8S 1.375(7) .
C7S C12S 1.389(7) .
C7S H7SA 0.9500 .
C8S C9S 1.388(7) .
C8S H8SA 0.9500 .
C9S C10S 1.365(7) .
C9S H9SA 0.9500 .
C10S C11S 1.401(7) .
C10S H10B 0.9500 .
C11S C12S 1.364(7) .
C11S H11A 0.9500 .
C12S H12A 0.9500 .
C13S C15S 1.373(6) 2_666
C13S C14S 1.396(6) .
C13S H13A 0.9500 .
C14S C15S 1.379(6) .
C14S H14A 0.9500 .
C15S C13S 1.373(6) 2_666
C15S H15B 0.9500 .
C16S C17S 1.360(6) .
C16S C18S 1.382(6) 2_657
C16S H16A 0.9500 .
C17S C18S 1.375(6) .
C17S H17A 0.9500 .
C18S C16S 1.382(6) 2_657
C18S H18A 0.9500 .
